data_8104077
loop_
_publ_author_name
'Olbertz, A.'
'Stachel, D.'
'Svoboda, I.'
'Fuess, H.'

_publ_section_title
;
 Redetermination of the crystal structure of strontium polyphosphate, (Sr2
 (P O3)4)
;
_journal_name_full 'Zeitschrift fuer Kristallographie (149,1979-)'
_journal_page_first 135
_journal_page_last 135
_journal_volume 212
_journal_year 1997
_chemical_formula_sum 'O12 P4 Sr2'
_chemical_name_systematic 'Sr2 (P O3)4'
_space_group_IT_number 14
_symmetry_space_group_name_Hall '-P 2ybc'
_symmetry_space_group_name_H-M 'P 1 21/c 1'
_cell_angle_alpha 90
_cell_angle_beta 90.62
_cell_angle_gamma 90
_cell_formula_units_Z 4
_cell_length_a 7.186
_cell_length_b 7.932
_cell_length_c 17.377
_cell_volume 990.420
_citation_journal_id_ASTM ZEKRDZ
_cod_data_source_file Olbertz_ZEKRDZ_1997_1938.cif
_cod_data_source_block O12P4Sr2
_cod_original_cell_volume 990.4198
_cod_database_code 8104077

loop_
_symmetry_equiv_pos_as_xyz
x,y,z
-x,y+1/2,-z+1/2
-x,-y,-z
x,-y-1/2,z-1/2

loop_
_atom_site_label
_atom_site_type_symbol
_atom_site_fract_x
_atom_site_fract_y
_atom_site_fract_z
_atom_site_occupancy
_atom_site_U_iso_or_equiv
O11 O-2 0.9112 0.1624 0.4636 1 0.0
O3 O-2 -0.2073 0.3992 0.3815 1 0.0
O10 O-2 0.5766 0.245 0.4587 1 0.0
P2 P+5 0.2707 0.4847 0.35718 1 0.0
O5 O-2 0.2593 0.661 0.3862 1 0.0
O2 O-2 -0.1976 0.4084 0.2346 1 0.0
O4 O-2 0.0866 0.4369 0.3113 1 0.0
Sr2 Sr+2 0.51734 -0.15992 0.32584 1 0.0
O7 O-2 0.2638 0.3655 0.4302 1 0.0
O8 O-2 0.3109 0.1801 0.5421 1 0.0
Sr1 Sr+2 0.01849 0.88434 0.39672 1 0.0
O1 O-2 -0.1591 0.6704 0.3178 1 0.0
P3 P+5 0.3623 0.1974 0.45997 1 0.0
O6 O-2 0.43 0.4445 0.3076 1 0.0
O12 O-2 0.7283 0.0937 0.3446 1 0.0
P4 P+5 0.7581 0.2122 0.40992 1 0.0
P1 P+5 -0.1283 0.4866 0.30646 1 0.0
O9 O-2 0.324 0.0545 0.4066 1 0.0
